data_7157494
loop_
_publ_author_name
'Ravindran, Jaice'
'Yadhukrishnan, Velickakathu O.'
'Asha, Reghuvaran S.'
'Lankalapalli, Ravi S.'

_publ_section_title
;
 Dienaminodioate based multicomponent reactions with post-benzylic
 oxidative transformations mediated by DDQ.
;
_journal_issue 20
_journal_name_full 'Organic &amp; biomolecular chemistry'
_journal_page_first 3927
_journal_page_last 3937
_journal_paper_doi 10.1039/d0ob00721h
_journal_volume 18
_journal_year 2020
_chemical_formula_moiety 'C33 H30 Cl N3 O9'
_chemical_formula_sum 'C33 H30 Cl N3 O9'
_chemical_formula_weight 648.05
_space_group_crystal_system triclinic
_space_group_IT_number 2
_space_group_name_Hall '-P 1'
_space_group_name_H-M_alt 'P -1'
_atom_sites_solution_hydrogens mixed
_audit_creation_method SHELXL-2014/7
_audit_update_record
;
2018-12-12 deposited with the CCDC.	2020-05-06 downloaded from the CCDC.
;
_cell_angle_alpha 102.592(3)
_cell_angle_beta 95.138(4)
_cell_angle_gamma 101.978(3)
_cell_formula_units_Z 2
_cell_length_a 9.3935(6)
_cell_length_b 10.3136(7)
_cell_length_c 17.8351(12)
_cell_measurement_reflns_used 9858
_cell_measurement_temperature 296(2)
_cell_measurement_theta_max 26.07
_cell_measurement_theta_min 3.01
_cell_volume 1633.08(19)
_computing_cell_refinement 'APEX3/SAINT (Bruker, 2016)'
_computing_data_collection 'APEX3(Bruker, 2016)'
_computing_data_reduction 'SAINT/XPREP (Bruker, 2016)'
_computing_molecular_graphics 'ORTEP3 (Farrugia, 1997) and Mercury (Bruno et al., 2002)'
_computing_publication_material 'SHELXL-2014/7 (Sheldrick, 2014)'
_computing_structure_refinement 'SHELXL-2014/7 (Sheldrick, 2014)'
_computing_structure_solution 'SHELXT-2014/5 (Sheldrick, 2014)'
_diffrn_ambient_temperature 296(2)
_diffrn_measured_fraction_theta_full 0.997
_diffrn_measured_fraction_theta_max 0.997
_diffrn_measurement_device_type 'Bruker axs kappa apex3 CMOS Diffractometer'
_diffrn_measurement_method '\w and \f scan'
_diffrn_radiation_monochromator graphite
_diffrn_radiation_source 'fine-focus sealed tube'
_diffrn_radiation_type MoK\a
_diffrn_radiation_wavelength 0.71073
_diffrn_reflns_av_R_equivalents 0.0555
_diffrn_reflns_av_unetI/netI 0.0287
_diffrn_reflns_Laue_measured_fraction_full 0.997
_diffrn_reflns_Laue_measured_fraction_max 0.997
_diffrn_reflns_limit_h_max 11
_diffrn_reflns_limit_h_min -11
_diffrn_reflns_limit_k_max 12
_diffrn_reflns_limit_k_min -12
_diffrn_reflns_limit_l_max 21
_diffrn_reflns_limit_l_min -21
_diffrn_reflns_number 46502
_diffrn_reflns_point_group_measured_fraction_full 0.997
_diffrn_reflns_point_group_measured_fraction_max 0.997
_diffrn_reflns_theta_full 24.999
_diffrn_reflns_theta_max 24.999
_diffrn_reflns_theta_min 3.018
_exptl_absorpt_coefficient_mu 0.175
_exptl_absorpt_correction_T_max 0.7457
_exptl_absorpt_correction_T_min 0.7151
_exptl_absorpt_correction_type multi-scan
_exptl_absorpt_process_details 'SADABS (Bruker, 2016)'
_exptl_crystal_colour yellow
_exptl_crystal_density_diffrn 1.318
_exptl_crystal_description block
_exptl_crystal_F_000 676
_exptl_crystal_size_max 0.150
_exptl_crystal_size_mid 0.100
_exptl_crystal_size_min 0.100
_refine_diff_density_max 0.349
_refine_diff_density_min -0.232
_refine_diff_density_rms 0.068
_refine_ls_extinction_coef 0.032(3)
_refine_ls_extinction_expression Fc^*^=kFc[1+0.001xFc^2^\l^3^/sin(2\q)]^-1/4^
_refine_ls_extinction_method 'SHELXL-2014/7 (Sheldrick 2014'
_refine_ls_goodness_of_fit_ref 1.080
_refine_ls_hydrogen_treatment mixed
_refine_ls_matrix_type full
_refine_ls_number_parameters 420
_refine_ls_number_reflns 5738
_refine_ls_number_restraints 0
_refine_ls_restrained_S_all 1.080
_refine_ls_R_factor_all 0.0758
_refine_ls_R_factor_gt 0.0498
_refine_ls_shift/su_max 0.000
_refine_ls_shift/su_mean 0.000
_refine_ls_structure_factor_coef Fsqd
_refine_ls_weighting_details 'w=1/[\s^2^(Fo^2^)+(0.0729P)^2^+0.4651P] where P=(Fo^2^+2Fc^2^)/3'
_refine_ls_weighting_scheme calc
_refine_ls_wR_factor_gt 0.1267
_refine_ls_wR_factor_ref 0.1504
_reflns_Friedel_coverage 0.000
_reflns_number_gt 4161
_reflns_number_total 5738
_reflns_threshold_expression 'I > 2\s(I)'
_cod_data_source_file d0ob00721h2.cif
_cod_data_source_block JR637
_cod_depositor_comments 'Adding full bibliography for 7157493--7157494.cif.'
_cod_database_code 7157494
_shelx_shelxl_version_number 2014/7
_shelx_space_group_comment
;
The symmetry employed for this shelxl refinement is uniquely defined
by the following loop, which should always be used as a source of
symmetry information in preference to the above space-group names.
They are only intended as comments.
;
_shelx_estimated_absorpt_t_min 0.974
_shelx_estimated_absorpt_t_max 0.983

loop_
_space_group_symop_operation_xyz
'x, y, z'
'-x, -y, -z'

loop_
_atom_site_label
_atom_site_type_symbol
_atom_site_fract_x
_atom_site_fract_y
_atom_site_fract_z
_atom_site_U_iso_or_equiv
_atom_site_adp_type
_atom_site_occupancy
_atom_site_site_symmetry_order
_atom_site_calc_flag
_atom_site_refinement_flags_posn
_atom_site_refinement_flags_adp
_atom_site_refinement_flags_occupancy
_atom_site_disorder_assembly
_atom_site_disorder_group
C1 C 0.2386(5) 0.1573(7) 0.3578(2) 0.174(3) Uani 1 1 d . . . . .
H1A H 0.1813 0.1288 0.3072 0.260 Uiso 1 1 calc R U . . .
H1B H 0.3239 0.2272 0.3578 0.260 Uiso 1 1 calc R U . . .
H1C H 0.2687 0.0806 0.3708 0.260 Uiso 1 1 calc R U . . .
C2 C 0.0129(5) 0.1091(5) 0.4189(2) 0.155(2) Uani 1 1 d . . . . .
H2A H -0.0473 0.0819 0.3691 0.233 Uiso 1 1 calc R U . . .
H2B H 0.0401 0.0309 0.4315 0.233 Uiso 1 1 calc R U . . .
H2C H -0.0411 0.1480 0.4576 0.233 Uiso 1 1 calc R U . . .
C3 C 0.0999(6) 0.3339(5) 0.3973(2) 0.1486(19) Uani 1 1 d . . . . .
H3A H 0.0396 0.3059 0.3476 0.223 Uiso 1 1 calc R U . . .
H3B H 0.0446 0.3700 0.4362 0.223 Uiso 1 1 calc R U . . .
H3C H 0.1849 0.4030 0.3960 0.223 Uiso 1 1 calc R U . . .
C4 C 0.1478(3) 0.2126(3) 0.41644(14) 0.0740(8) Uani 1 1 d . . . . .
C5 C 0.2085(3) 0.3156(2) 0.56017(13) 0.0518(5) Uani 1 1 d . . . . .
C6 C 0.3358(2) 0.3525(2) 0.62806(12) 0.0460(5) Uani 1 1 d . . . . .
H6 H 0.4211 0.4103 0.6142 0.055 Uiso 1 1 calc R U . . .
C7 C 0.3812(2) 0.2293(2) 0.64680(13) 0.0482(5) Uani 1 1 d . . . . .
C8 C 0.3136(2) 0.1720(2) 0.69822(13) 0.0509(5) Uani 1 1 d . . . . .
H8 H 0.3351 0.0922 0.7073 0.061 Uiso 1 1 calc R U . . .
C9 C 0.2087(2) 0.2295(2) 0.74006(13) 0.0484(5) Uani 1 1 d . . . . .
C10 C 0.2103(2) 0.3644(2) 0.74349(12) 0.0434(5) Uani 1 1 d . . . . .
C11 C 0.1124(3) 0.1505(2) 0.78317(14) 0.0575(6) Uani 1 1 d . . . . .
C12 C 0.0830(4) -0.0365(3) 0.84164(19) 0.0952(10) Uani 1 1 d . . . . .
H12A H 0.1304 -0.1081 0.8482 0.143 Uiso 1 1 calc R U . . .
H12B H 0.0788 0.0196 0.8916 0.143 Uiso 1 1 calc R U . . .
H12C H -0.0149 -0.0758 0.8148 0.143 Uiso 1 1 calc R U . . .
C13 C 0.5025(3) 0.1782(3) 0.61392(15) 0.0622(6) Uani 1 1 d . . . . .
C14 C 0.6935(4) 0.2173(4) 0.5375(2) 0.1177(13) Uani 1 1 d . . . . .
H14A H 0.7281 0.2749 0.5042 0.177 Uiso 1 1 calc R U . . .
H14B H 0.7687 0.2307 0.5805 0.177 Uiso 1 1 calc R U . . .
H14C H 0.6702 0.1234 0.5089 0.177 Uiso 1 1 calc R U . . .
C15 C 0.1323(2) 0.4489(2) 0.79577(12) 0.0438(5) Uani 1 1 d . . . . .
C16 C 0.1556(2) 0.4693(2) 0.87542(13) 0.0544(6) Uani 1 1 d . . . . .
H16 H 0.2199 0.4263 0.8977 0.065 Uiso 1 1 calc R U . . .
C17 C 0.0852(3) 0.5523(3) 0.92234(14) 0.0603(6) Uani 1 1 d . . . . .
H17 H 0.1022 0.5660 0.9760 0.072 Uiso 1 1 calc R U . . .
C18 C -0.0106(3) 0.6148(2) 0.88898(15) 0.0585(6) Uani 1 1 d . . . . .
C19 C -0.0373(3) 0.5951(2) 0.80976(14) 0.0551(6) Uani 1 1 d . . . . .
H19 H -0.1036 0.6366 0.7878 0.066 Uiso 1 1 calc R U . . .
C20 C 0.0351(2) 0.5134(2) 0.76338(13) 0.0491(5) Uani 1 1 d . . . . .
H20 H 0.0189 0.5011 0.7098 0.059 Uiso 1 1 calc R U . . .
C21 C 0.3520(2) 0.5751(2) 0.71956(12) 0.0458(5) Uani 1 1 d . . . . .
C22 C 0.4545(2) 0.6326(2) 0.78452(13) 0.0517(5) Uani 1 1 d . . . . .
C23 C 0.5166(3) 0.7712(3) 0.80556(16) 0.0705(7) Uani 1 1 d . . . . .
H23 H 0.5853 0.8094 0.8499 0.085 Uiso 1 1 calc R U . . .
C24 C 0.4746(4) 0.8520(3) 0.75928(19) 0.0796(8) Uani 1 1 d . . . . .
H24 H 0.5148 0.9457 0.7729 0.096 Uiso 1 1 calc R U . . .
C25 C 0.3752(3) 0.7961(3) 0.69397(17) 0.0727(8) Uani 1 1 d . . . . .
H25 H 0.3491 0.8514 0.6629 0.087 Uiso 1 1 calc R U . . .
C26 C 0.3128(3) 0.6576(2) 0.67363(14) 0.0590(6) Uani 1 1 d . . . . .
H26 H 0.2445 0.6198 0.6291 0.071 Uiso 1 1 calc R U . . .
C27 C 0.5825(2) 0.4671(2) 0.80386(14) 0.0556(6) Uani 1 1 d . . . . .
C28 C 0.6049(2) 0.3723(2) 0.85345(13) 0.0537(6) Uani 1 1 d . . . . .
C29 C 0.5323(3) 0.3639(3) 0.91678(15) 0.0688(7) Uani 1 1 d . . . . .
H29 H 0.4681 0.4200 0.9299 0.083 Uiso 1 1 calc R U . . .
C30 C 0.5539(3) 0.2732(3) 0.96098(15) 0.0730(7) Uani 1 1 d . . . . .
H30 H 0.5053 0.2675 1.0038 0.088 Uiso 1 1 calc R U . . .
C31 C 0.6490(3) 0.1919(3) 0.93987(14) 0.0586(6) Uani 1 1 d . . . . .
C32 C 0.7233(3) 0.1988(3) 0.87825(15) 0.0642(7) Uani 1 1 d . . . . .
H32 H 0.7879 0.1428 0.8657 0.077 Uiso 1 1 calc R U . . .
C33 C 0.7013(3) 0.2905(3) 0.83429(15) 0.0626(6) Uani 1 1 d . . . . .
H33 H 0.7514 0.2966 0.7921 0.075 Uiso 1 1 calc R U . . .
N1 N 0.2401(3) 0.2546(3) 0.49252(12) 0.0719(7) Uani 1 1 d . . . . .
N2 N 0.29305(18) 0.43044(16) 0.69775(10) 0.0442(4) Uani 1 1 d . . . . .
N3 N 0.6757(3) 0.0964(2) 0.98770(14) 0.0728(6) Uani 1 1 d . . . . .
O1 O 0.0912(2) 0.3427(2) 0.56978(11) 0.0896(7) Uani 1 1 d . . . . .
O2 O 0.5444(2) 0.0819(2) 0.62678(14) 0.1009(8) Uani 1 1 d . . . . .
O3 O 0.5624(2) 0.25179(19) 0.56630(11) 0.0747(5) Uani 1 1 d . . . . .
O4 O -0.0001(2) 0.1713(2) 0.80309(14) 0.0919(7) Uani 1 1 d . . . . .
O5 O 0.1657(2) 0.04620(18) 0.79695(11) 0.0758(5) Uani 1 1 d . . . . .
O6 O 0.49399(17) 0.54985(16) 0.83245(9) 0.0590(4) Uani 1 1 d . . . . .
O7 O 0.63425(19) 0.47127(19) 0.74493(10) 0.0692(5) Uani 1 1 d . . . . .
O8 O 0.6302(3) 0.1090(3) 1.05037(14) 0.1092(8) Uani 1 1 d . . . . .
O9 O 0.7409(3) 0.0099(2) 0.96213(13) 0.0931(6) Uani 1 1 d . . . . .
Cl1 Cl -0.10151(10) 0.71899(8) 0.94750(5) 0.0976(3) Uani 1 1 d . . . . .
H1 H 0.321(3) 0.244(3) 0.4936(16) 0.071(9) Uiso 1 1 d . . . . .

loop_
_atom_site_aniso_label
_atom_site_aniso_U_11
_atom_site_aniso_U_22
_atom_site_aniso_U_33
_atom_site_aniso_U_23
_atom_site_aniso_U_13
_atom_site_aniso_U_12
C1 0.147(4) 0.325(7) 0.055(2) -0.015(3) 0.004(2) 0.139(5)
C2 0.154(4) 0.179(5) 0.082(3) 0.002(3) -0.013(3) -0.028(4)
C3 0.207(5) 0.176(4) 0.088(3) 0.056(3) -0.010(3) 0.087(4)
C4 0.0736(18) 0.110(2) 0.0453(14) 0.0143(14) 0.0045(12) 0.0442(17)
C5 0.0557(14) 0.0549(13) 0.0507(13) 0.0160(10) 0.0091(11) 0.0217(11)
C6 0.0490(12) 0.0429(11) 0.0488(12) 0.0129(9) 0.0119(10) 0.0130(9)
C7 0.0470(12) 0.0424(11) 0.0549(13) 0.0093(10) 0.0035(10) 0.0139(9)
C8 0.0544(13) 0.0381(11) 0.0623(14) 0.0139(10) 0.0031(11) 0.0155(10)
C9 0.0502(12) 0.0397(11) 0.0580(13) 0.0163(10) 0.0070(10) 0.0116(9)
C10 0.0441(11) 0.0420(11) 0.0454(11) 0.0144(9) 0.0039(9) 0.0099(9)
C11 0.0648(15) 0.0410(12) 0.0668(15) 0.0175(11) 0.0103(12) 0.0076(11)
C12 0.118(3) 0.0747(19) 0.101(2) 0.0579(18) 0.011(2) 0.0036(18)
C13 0.0639(15) 0.0615(15) 0.0659(15) 0.0138(12) 0.0140(12) 0.0249(13)
C14 0.101(3) 0.139(3) 0.146(3) 0.051(3) 0.075(2) 0.061(2)
C15 0.0459(11) 0.0385(11) 0.0483(12) 0.0147(9) 0.0087(9) 0.0075(9)
C16 0.0515(13) 0.0609(14) 0.0535(14) 0.0208(11) 0.0078(11) 0.0117(11)
C17 0.0603(15) 0.0657(15) 0.0490(13) 0.0102(11) 0.0134(11) 0.0032(12)
C18 0.0603(14) 0.0430(12) 0.0689(16) 0.0068(11) 0.0248(12) 0.0050(11)
C19 0.0537(13) 0.0442(12) 0.0723(16) 0.0188(11) 0.0144(11) 0.0150(10)
C20 0.0528(13) 0.0443(12) 0.0518(12) 0.0145(10) 0.0065(10) 0.0121(10)
C21 0.0529(12) 0.0366(11) 0.0511(12) 0.0134(9) 0.0148(10) 0.0119(9)
C22 0.0564(13) 0.0470(12) 0.0530(13) 0.0135(10) 0.0129(11) 0.0111(10)
C23 0.0772(17) 0.0536(15) 0.0681(16) 0.0004(13) 0.0123(13) 0.0016(13)
C24 0.102(2) 0.0371(13) 0.097(2) 0.0130(14) 0.0294(19) 0.0067(14)
C25 0.097(2) 0.0446(14) 0.086(2) 0.0273(14) 0.0230(17) 0.0220(14)
C26 0.0702(15) 0.0488(13) 0.0657(15) 0.0224(11) 0.0145(12) 0.0199(11)
C27 0.0443(12) 0.0622(14) 0.0550(14) 0.0103(11) 0.0022(11) 0.0070(11)
C28 0.0458(12) 0.0596(14) 0.0508(13) 0.0088(11) 0.0016(10) 0.0082(10)
C29 0.0663(16) 0.0897(19) 0.0612(15) 0.0230(14) 0.0127(13) 0.0360(14)
C30 0.0716(17) 0.101(2) 0.0597(15) 0.0288(15) 0.0189(13) 0.0350(16)
C31 0.0537(13) 0.0635(15) 0.0561(14) 0.0143(11) -0.0004(11) 0.0115(11)
C32 0.0585(15) 0.0630(15) 0.0715(16) 0.0129(13) 0.0120(13) 0.0180(12)
C33 0.0589(14) 0.0676(16) 0.0642(15) 0.0171(13) 0.0173(12) 0.0161(12)
N1 0.0643(14) 0.1117(19) 0.0474(12) 0.0104(11) 0.0058(10) 0.0478(14)
N2 0.0508(10) 0.0358(9) 0.0478(10) 0.0121(8) 0.0095(8) 0.0109(8)
N3 0.0720(14) 0.0778(16) 0.0711(15) 0.0218(12) 0.0042(12) 0.0215(12)
O1 0.0691(12) 0.1367(18) 0.0641(11) 0.0011(11) 0.0022(9) 0.0544(12)
O2 0.1059(16) 0.0959(15) 0.143(2) 0.0586(15) 0.0560(15) 0.0698(14)
O3 0.0741(12) 0.0826(12) 0.0828(12) 0.0264(10) 0.0342(10) 0.0363(10)
O4 0.0824(14) 0.0728(13) 0.145(2) 0.0542(13) 0.0593(14) 0.0247(11)
O5 0.0881(13) 0.0614(11) 0.0929(13) 0.0456(10) 0.0179(10) 0.0204(9)
O6 0.0619(10) 0.0623(10) 0.0531(9) 0.0130(8) 0.0070(8) 0.0167(8)
O7 0.0599(10) 0.0878(13) 0.0663(11) 0.0262(9) 0.0169(9) 0.0205(9)
O8 0.140(2) 0.141(2) 0.0798(15) 0.0546(14) 0.0379(14) 0.0677(17)
O9 0.1079(16) 0.0877(15) 0.0977(15) 0.0306(12) 0.0167(13) 0.0443(13)
Cl1 0.1142(7) 0.0759(5) 0.1067(6) 0.0041(4) 0.0563(5) 0.0332(4)

loop_
_atom_type_symbol
_atom_type_description
_atom_type_scat_dispersion_real
_atom_type_scat_dispersion_imag
_atom_type_scat_source
C C 0.0033 0.0016 'International Tables Vol C Tables 4.2.6.8 and 6.1.1.4'
H H 0.0000 0.0000 'International Tables Vol C Tables 4.2.6.8 and 6.1.1.4'
N N 0.0061 0.0033 'International Tables Vol C Tables 4.2.6.8 and 6.1.1.4'
O O 0.0106 0.0060 'International Tables Vol C Tables 4.2.6.8 and 6.1.1.4'
Cl Cl 0.1484 0.1585 'International Tables Vol C Tables 4.2.6.8 and 6.1.1.4'

loop_
_geom_angle_atom_site_label_1
_geom_angle_atom_site_label_2
_geom_angle_atom_site_label_3
_geom_angle
_geom_angle_site_symmetry_1
_geom_angle_site_symmetry_3
_geom_angle_publ_flag
C4 C1 H1A 109.5 . . ?
C4 C1 H1B 109.5 . . ?
H1A C1 H1B 109.5 . . ?
C4 C1 H1C 109.5 . . ?
H1A C1 H1C 109.5 . . ?
H1B C1 H1C 109.5 . . ?
C4 C2 H2A 109.5 . . ?
C4 C2 H2B 109.5 . . ?
H2A C2 H2B 109.5 . . ?
C4 C2 H2C 109.5 . . ?
H2A C2 H2C 109.5 . . ?
H2B C2 H2C 109.5 . . ?
C4 C3 H3A 109.5 . . ?
C4 C3 H3B 109.5 . . ?
H3A C3 H3B 109.5 . . ?
C4 C3 H3C 109.5 . . ?
H3A C3 H3C 109.5 . . ?
H3B C3 H3C 109.5 . . ?
N1 C4 C2 109.6(3) . . ?
N1 C4 C1 107.3(2) . . ?
C2 C4 C1 112.1(4) . . ?
N1 C4 C3 109.9(3) . . ?
C2 C4 C3 107.6(4) . . ?
C1 C4 C3 110.4(3) . . ?
O1 C5 N1 124.1(2) . . ?
O1 C5 C6 121.3(2) . . ?
N1 C5 C6 114.51(19) . . ?
N2 C6 C7 108.53(16) . . ?
N2 C6 C5 109.57(16) . . ?
C7 C6 C5 113.60(17) . . ?
N2 C6 H6 108.3 . . ?
C7 C6 H6 108.3 . . ?
C5 C6 H6 108.3 . . ?
C8 C7 C13 120.0(2) . . ?
C8 C7 C6 118.15(19) . . ?
C13 C7 C6 121.8(2) . . ?
C7 C8 C9 122.13(19) . . ?
C7 C8 H8 118.9 . . ?
C9 C8 H8 118.9 . . ?
C10 C9 C8 117.39(19) . . ?
C10 C9 C11 121.4(2) . . ?
C8 C9 C11 121.02(19) . . ?
N2 C10 C9 119.18(19) . . ?
N2 C10 C15 115.60(16) . . ?
C9 C10 C15 125.18(18) . . ?
O4 C11 O5 122.4(2) . . ?
O4 C11 C9 126.6(2) . . ?
O5 C11 C9 111.0(2) . . ?
O5 C12 H12A 109.5 . . ?
O5 C12 H12B 109.5 . . ?
H12A C12 H12B 109.5 . . ?
O5 C12 H12C 109.5 . . ?
H12A C12 H12C 109.5 . . ?
H12B C12 H12C 109.5 . . ?
O2 C13 O3 123.0(2) . . ?
O2 C13 C7 125.1(2) . . ?
O3 C13 C7 112.0(2) . . ?
O3 C14 H14A 109.5 . . ?
O3 C14 H14B 109.5 . . ?
H14A C14 H14B 109.5 . . ?
O3 C14 H14C 109.5 . . ?
H14A C14 H14C 109.5 . . ?
H14B C14 H14C 109.5 . . ?
C16 C15 C20 118.8(2) . . ?
C16 C15 C10 122.56(18) . . ?
C20 C15 C10 118.65(18) . . ?
C17 C16 C15 121.0(2) . . ?
C17 C16 H16 119.5 . . ?
C15 C16 H16 119.5 . . ?
C18 C17 C16 119.2(2) . . ?
C18 C17 H17 120.4 . . ?
C16 C17 H17 120.4 . . ?
C19 C18 C17 121.1(2) . . ?
C19 C18 Cl1 119.2(2) . . ?
C17 C18 Cl1 119.7(2) . . ?
C18 C19 C20 119.3(2) . . ?
C18 C19 H19 120.3 . . ?
C20 C19 H19 120.3 . . ?
C19 C20 C15 120.7(2) . . ?
C19 C20 H20 119.7 . . ?
C15 C20 H20 119.7 . . ?
C22 C21 C26 119.1(2) . . ?
C22 C21 N2 120.05(18) . . ?
C26 C21 N2 120.7(2) . . ?
C21 C22 C23 121.3(2) . . ?
C21 C22 O6 119.69(19) . . ?
C23 C22 O6 119.0(2) . . ?
C22 C23 C24 118.6(3) . . ?
C22 C23 H23 120.7 . . ?
C24 C23 H23 120.7 . . ?
C25 C24 C23 120.7(2) . . ?
C25 C24 H24 119.6 . . ?
C23 C24 H24 119.6 . . ?
C24 C25 C26 120.3(2) . . ?
C24 C25 H25 119.8 . . ?
C26 C25 H25 119.8 . . ?
C25 C26 C21 119.9(2) . . ?
C25 C26 H26 120.0 . . ?
C21 C26 H26 120.0 . . ?
O7 C27 O6 122.9(2) . . ?
O7 C27 C28 124.9(2) . . ?
O6 C27 C28 112.1(2) . . ?
C33 C28 C29 119.8(2) . . ?
C33 C28 C27 117.9(2) . . ?
C29 C28 C27 122.3(2) . . ?
C28 C29 C30 120.8(2) . . ?
C28 C29 H29 119.6 . . ?
C30 C29 H29 119.6 . . ?
C31 C30 C29 118.0(2) . . ?
C31 C30 H30 121.0 . . ?
C29 C30 H30 121.0 . . ?
C32 C31 C30 122.6(2) . . ?
C32 C31 N3 118.8(2) . . ?
C30 C31 N3 118.6(2) . . ?
C31 C32 C33 119.1(2) . . ?
C31 C32 H32 120.5 . . ?
C33 C32 H32 120.5 . . ?
C28 C33 C32 119.7(2) . . ?
C28 C33 H33 120.1 . . ?
C32 C33 H33 120.1 . . ?
C5 N1 C4 128.4(2) . . ?
C5 N1 H1 115(2) . . ?
C4 N1 H1 117(2) . . ?
C10 N2 C21 121.77(17) . . ?
C10 N2 C6 120.32(16) . . ?
C21 N2 C6 117.66(16) . . ?
O9 N3 O8 124.0(2) . . ?
O9 N3 C31 118.1(2) . . ?
O8 N3 C31 117.9(2) . . ?
C13 O3 C14 115.6(2) . . ?
C11 O5 C12 116.2(2) . . ?
C27 O6 C22 115.62(17) . . ?

loop_
_geom_bond_atom_site_label_1
_geom_bond_atom_site_label_2
_geom_bond_distance
_geom_bond_site_symmetry_2
_geom_bond_publ_flag
C1 C4 1.500(4) . ?
C1 H1A 0.9600 . ?
C1 H1B 0.9600 . ?
C1 H1C 0.9600 . ?
C2 C4 1.488(5) . ?
C2 H2A 0.9600 . ?
C2 H2B 0.9600 . ?
C2 H2C 0.9600 . ?
C3 C4 1.509(5) . ?
C3 H3A 0.9600 . ?
C3 H3B 0.9600 . ?
C3 H3C 0.9600 . ?
C4 N1 1.469(3) . ?
C5 O1 1.210(3) . ?
C5 N1 1.323(3) . ?
C5 C6 1.547(3) . ?
C6 N2 1.463(3) . ?
C6 C7 1.514(3) . ?
C6 H6 0.9800 . ?
C7 C8 1.333(3) . ?
C7 C13 1.467(3) . ?
C8 C9 1.436(3) . ?
C8 H8 0.9300 . ?
C9 C10 1.376(3) . ?
C9 C11 1.471(3) . ?
C10 N2 1.367(3) . ?
C10 C15 1.483(3) . ?
C11 O4 1.190(3) . ?
C11 O5 1.337(3) . ?
C12 O5 1.449(3) . ?
C12 H12A 0.9600 . ?
C12 H12B 0.9600 . ?
C12 H12C 0.9600 . ?
C13 O2 1.200(3) . ?
C13 O3 1.343(3) . ?
C14 O3 1.457(3) . ?
C14 H14A 0.9600 . ?
C14 H14B 0.9600 . ?
C14 H14C 0.9600 . ?
C15 C16 1.380(3) . ?
C15 C20 1.391(3) . ?
C16 C17 1.376(3) . ?
C16 H16 0.9300 . ?
C17 C18 1.375(4) . ?
C17 H17 0.9300 . ?
C18 C19 1.375(3) . ?
C18 Cl1 1.739(2) . ?
C19 C20 1.375(3) . ?
C19 H19 0.9300 . ?
C20 H20 0.9300 . ?
C21 C22 1.373(3) . ?
C21 C26 1.382(3) . ?
C21 N2 1.432(3) . ?
C22 C23 1.380(3) . ?
C22 O6 1.411(3) . ?
C23 C24 1.382(4) . ?
C23 H23 0.9300 . ?
C24 C25 1.361(4) . ?
C24 H24 0.9300 . ?
C25 C26 1.379(4) . ?
C25 H25 0.9300 . ?
C26 H26 0.9300 . ?
C27 O7 1.202(3) . ?
C27 O6 1.364(3) . ?
C27 C28 1.487(3) . ?
C28 C33 1.377(3) . ?
C28 C29 1.380(3) . ?
C29 C30 1.382(4) . ?
C29 H29 0.9300 . ?
C30 C31 1.369(4) . ?
C30 H30 0.9300 . ?
C31 C32 1.360(3) . ?
C31 N3 1.481(3) . ?
C32 C33 1.388(4) . ?
C32 H32 0.9300 . ?
C33 H33 0.9300 . ?
N1 H1 0.79(3) . ?
N3 O9 1.215(3) . ?
N3 O8 1.222(3) . ?

loop_
_geom_hbond_atom_site_label_D
_geom_hbond_atom_site_label_H
_geom_hbond_atom_site_label_A
_geom_hbond_distance_DH
_geom_hbond_distance_HA
_geom_hbond_distance_DA
_geom_hbond_angle_DHA
_geom_hbond_site_symmetry_A
C2 H2C O1 0.96 2.52 3.110(5) 119.8 .
C3 H3B O1 0.96 2.47 3.067(4) 120.1 .
C19 H19 O7 0.93 2.63 3.093(3) 111.6 1_455
C23 H23 O9 0.93 2.61 3.478(4) 154.6 1_565
C32 H32 O4 0.93 2.37 3.065(3) 131.7 1_655
N1 H1 O3 0.79(3) 2.49(3) 3.199(3) 151(3) .

loop_
_geom_torsion_atom_site_label_1
_geom_torsion_atom_site_label_2
_geom_torsion_atom_site_label_3
_geom_torsion_atom_site_label_4
_geom_torsion
_geom_torsion_site_symmetry_1
_geom_torsion_site_symmetry_2
_geom_torsion_site_symmetry_3
_geom_torsion_site_symmetry_4
_geom_torsion_publ_flag
O1 C5 C6 N2 -4.7(3) . . . . ?
N1 C5 C6 N2 174.7(2) . . . . ?
O1 C5 C6 C7 116.9(3) . . . . ?
N1 C5 C6 C7 -63.7(3) . . . . ?
N2 C6 C7 C8 32.7(3) . . . . ?
C5 C6 C7 C8 -89.5(2) . . . . ?
N2 C6 C7 C13 -143.3(2) . . . . ?
C5 C6 C7 C13 94.6(2) . . . . ?
C13 C7 C8 C9 171.2(2) . . . . ?
C6 C7 C8 C9 -4.8(3) . . . . ?
C7 C8 C9 C10 -18.7(3) . . . . ?
C7 C8 C9 C11 166.5(2) . . . . ?
C8 C9 C10 N2 10.3(3) . . . . ?
C11 C9 C10 N2 -174.97(19) . . . . ?
C8 C9 C10 C15 -167.40(19) . . . . ?
C11 C9 C10 C15 7.4(3) . . . . ?
C10 C9 C11 O4 25.6(4) . . . . ?
C8 C9 C11 O4 -159.8(3) . . . . ?
C10 C9 C11 O5 -155.7(2) . . . . ?
C8 C9 C11 O5 18.9(3) . . . . ?
C8 C7 C13 O2 3.6(4) . . . . ?
C6 C7 C13 O2 179.5(2) . . . . ?
C8 C7 C13 O3 -176.9(2) . . . . ?
C6 C7 C13 O3 -1.0(3) . . . . ?
N2 C10 C15 C16 -120.5(2) . . . . ?
C9 C10 C15 C16 57.3(3) . . . . ?
N2 C10 C15 C20 57.6(3) . . . . ?
C9 C10 C15 C20 -124.7(2) . . . . ?
C20 C15 C16 C17 -0.4(3) . . . . ?
C10 C15 C16 C17 177.6(2) . . . . ?
C15 C16 C17 C18 0.5(3) . . . . ?
C16 C17 C18 C19 0.3(4) . . . . ?
C16 C17 C18 Cl1 179.49(17) . . . . ?
C17 C18 C19 C20 -1.2(3) . . . . ?
Cl1 C18 C19 C20 179.65(17) . . . . ?
C18 C19 C20 C15 1.2(3) . . . . ?
C16 C15 C20 C19 -0.5(3) . . . . ?
C10 C15 C20 C19 -178.60(19) . . . . ?
C26 C21 C22 C23 1.3(3) . . . . ?
N2 C21 C22 C23 177.9(2) . . . . ?
C26 C21 C22 O6 179.17(19) . . . . ?
N2 C21 C22 O6 -4.2(3) . . . . ?
C21 C22 C23 C24 -0.6(4) . . . . ?
O6 C22 C23 C24 -178.5(2) . . . . ?
C22 C23 C24 C25 -0.6(4) . . . . ?
C23 C24 C25 C26 1.1(4) . . . . ?
C24 C25 C26 C21 -0.3(4) . . . . ?
C22 C21 C26 C25 -0.8(3) . . . . ?
N2 C21 C26 C25 -177.4(2) . . . . ?
O7 C27 C28 C33 5.5(4) . . . . ?
O6 C27 C28 C33 -175.1(2) . . . . ?
O7 C27 C28 C29 -174.2(2) . . . . ?
O6 C27 C28 C29 5.2(3) . . . . ?
C33 C28 C29 C30 -0.7(4) . . . . ?
C27 C28 C29 C30 179.0(2) . . . . ?
C28 C29 C30 C31 -0.2(4) . . . . ?
C29 C30 C31 C32 0.8(4) . . . . ?
C29 C30 C31 N3 178.7(2) . . . . ?
C30 C31 C32 C33 -0.7(4) . . . . ?
N3 C31 C32 C33 -178.5(2) . . . . ?
C29 C28 C33 C32 0.8(4) . . . . ?
C27 C28 C33 C32 -178.8(2) . . . . ?
C31 C32 C33 C28 -0.2(4) . . . . ?
O1 C5 N1 C4 2.7(5) . . . . ?
C6 C5 N1 C4 -176.7(3) . . . . ?
C2 C4 N1 C5 -62.1(4) . . . . ?
C1 C4 N1 C5 176.0(4) . . . . ?
C3 C4 N1 C5 56.0(4) . . . . ?
C9 C10 N2 C21 -152.4(2) . . . . ?
C15 C10 N2 C21 25.5(3) . . . . ?
C9 C10 N2 C6 21.7(3) . . . . ?
C15 C10 N2 C6 -160.41(17) . . . . ?
C22 C21 N2 C10 64.4(3) . . . . ?
C26 C21 N2 C10 -119.0(2) . . . . ?
C22 C21 N2 C6 -109.9(2) . . . . ?
C26 C21 N2 C6 66.7(3) . . . . ?
C7 C6 N2 C10 -41.9(2) . . . . ?
C5 C6 N2 C10 82.7(2) . . . . ?
C7 C6 N2 C21 132.47(18) . . . . ?
C5 C6 N2 C21 -103.0(2) . . . . ?
C32 C31 N3 O9 -13.6(4) . . . . ?
C30 C31 N3 O9 168.5(3) . . . . ?
C32 C31 N3 O8 166.7(3) . . . . ?
C30 C31 N3 O8 -11.2(4) . . . . ?
O2 C13 O3 C14 -6.7(4) . . . . ?
C7 C13 O3 C14 173.8(3) . . . . ?
O4 C11 O5 C12 -3.4(4) . . . . ?
C9 C11 O5 C12 177.8(2) . . . . ?
O7 C27 O6 C22 5.9(3) . . . . ?
C28 C27 O6 C22 -173.46(18) . . . . ?
C21 C22 O6 C27 74.6(3) . . . . ?
C23 C22 O6 C27 -107.5(2) . . . . ?
